data_4301749
loop_
_publ_author_name
'Soichiro Tanino'
'Zilong Li'
'Yasuhiro Ohki'
'Kazuyuki Tatsumi'

_publ_section_title
;
A Dithiolate-Bridged (CN)2(CO)Fe-Ni Complex Reproducing the IR Bands of
[NiFe] Hydrogenase
;
_journal_name_full 'Inorganic Chemistry'
_journal_page_first 2358
_journal_page_last 2360
_journal_paper_doi 10.1021/ic900017s
_journal_volume 48
_journal_year 2009
_chemical_formula_moiety 'C39 H30 Fe N4 Ni O2 P S5 '
_chemical_formula_sum 'C39 H30 Fe N4 Ni O2 P S5'
_chemical_formula_weight 892.51
_space_group_IT_number 2
_symmetry_cell_setting triclinic
_symmetry_Int_Tables_number 2
_symmetry_space_group_name_Hall '-P 1'
_symmetry_space_group_name_H-M 'P -1'
_cell_angle_alpha 81.855(4)
_cell_angle_beta 89.557(6)
_cell_angle_gamma 74.251(5)
_cell_formula_units_Z 2
_cell_length_a 10.9030(15)
_cell_length_b 11.2386(15)
_cell_length_c 18.016(3)
_cell_measurement_reflns_used 5761
_cell_measurement_temperature 173.1
_cell_measurement_theta_max 27.5
_cell_measurement_theta_min 3.1
_cell_volume 2102.2(5)
_computing_cell_refinement CrystalClear
_computing_data_collection CrystalClear
_computing_data_reduction CrystalStructure
_computing_publication_material 'CrystalStructure 3.8'
_computing_structure_refinement CRYSTALS
_computing_structure_solution SIR97
_diffrn_detector_area_resol_mean 7.31
_diffrn_measured_fraction_theta_full 0.949
_diffrn_measured_fraction_theta_max 0.949
_diffrn_measurement_device_type 'Rigaku Saturn'
_diffrn_measurement_method \w
_diffrn_radiation_type 'Mo K\a'
_diffrn_radiation_wavelength 0.71070
_diffrn_reflns_av_R_equivalents 0.022
_diffrn_reflns_limit_h_max 10
_diffrn_reflns_limit_h_min -14
_diffrn_reflns_limit_k_max 13
_diffrn_reflns_limit_k_min -14
_diffrn_reflns_limit_l_max 23
_diffrn_reflns_limit_l_min -23
_diffrn_reflns_number 16685
_diffrn_reflns_theta_full 27.47
_diffrn_reflns_theta_max 27.47
_exptl_absorpt_coefficient_mu 1.117
_exptl_absorpt_correction_T_max 0.989
_exptl_absorpt_correction_T_min 0.885
_exptl_absorpt_correction_type multi-scan
_exptl_absorpt_process_details 'Jacobson, R. (1998) Private communication'
_exptl_crystal_colour brown
_exptl_crystal_density_diffrn 1.410
_exptl_crystal_density_method 'not measured'
_exptl_crystal_description plate
_exptl_crystal_F_000 914.00
_exptl_crystal_size_max 0.10
_exptl_crystal_size_mid 0.04
_exptl_crystal_size_min 0.01
_refine_diff_density_max 1.32
_refine_diff_density_min -0.61
_refine_ls_extinction_method none
_refine_ls_goodness_of_fit_ref 1.055
_refine_ls_hydrogen_treatment refall
_refine_ls_number_parameters 512
_refine_ls_number_reflns 9157
_refine_ls_R_factor_gt 0.0483
_refine_ls_shift/su_max 0.0000
_refine_ls_structure_factor_coef Fsqd
_refine_ls_weighting_details 'w = 1/[0.0010Fo^2^ + 3.0000\s(Fo^2^) + 0.5000]/(4Fo^2^)'
_refine_ls_weighting_scheme calc
_refine_ls_wR_factor_ref 0.1285
_reflns_number_gt 7553
_reflns_number_total 9157
_reflns_threshold_expression F^2^>2.0\s(F^2^)
_cod_data_source_file ic900017s_si_002.cif
_cod_data_source_block '_(PPh4)[Fe(CO)(CN)2(tpdt)N'
_cod_original_cell_volume 2102.1(5)
_cod_original_formula_sum 'C39 H30 Fe N4 Ni O2 P S5 '
_cod_database_code 4301749

loop_
_symmetry_equiv_pos_site_id
_symmetry_equiv_pos_as_xyz
1 +X,+Y,+Z
2 -X,-Y,-Z

loop_
_atom_site_label
_atom_site_type_symbol
_atom_site_fract_x
_atom_site_fract_y
_atom_site_fract_z
_atom_site_U_iso_or_equiv
_atom_site_adp_type
_atom_site_occupancy
_atom_site_symmetry_multiplicity
_atom_site_calc_flag
_atom_site_refinement_flags
_atom_site_disorder_assembly
_atom_site_disorder_group
Ni(1) Ni 0.78786(3) 0.33924(3) 0.59795(2) 0.02706(9) Uani 1.00 1 d . . .
Fe(1) Fe 0.74108(3) 0.57311(4) 0.69601(2) 0.02418(10) Uani 1.00 1 d . . .
S(1) S 0.88050(6) 0.48750(7) 0.60914(4) 0.02777(17) Uani 1.00 1 d . . .
S(2) S 0.59599(7) 0.66273(8) 0.60154(4) 0.03658(19) Uani 1.00 1 d . . .
S(3) S 0.67858(6) 0.39207(7) 0.69669(4) 0.02875(17) Uani 1.00 1 d . . .
S(4) S 0.70043(11) 0.18950(11) 0.57855(5) 0.0562(3) Uani 1.00 1 d . . .
S(5) S 0.88520(9) 0.27944(9) 0.49574(5) 0.0439(2) Uani 1.00 1 d . . .
P(1) P 0.25120(6) 0.01710(6) 0.91986(4) 0.02145(15) Uani 1.00 1 d . . .
O(1) O 0.8344(3) 0.7941(2) 0.69266(18) 0.0680(9) Uani 1.00 1 d . . .
O(2) O 0.3453(3) 0.5181(4) 0.8378(2) 0.1166(17) Uani 1.00 1 d . . .
N(1) N 0.5347(2) 0.6582(2) 0.80761(16) 0.0459(8) Uani 1.00 1 d . . .
N(2) N 0.9376(2) 0.4354(2) 0.82051(14) 0.0378(7) Uani 1.00 1 d . . .
N(3) N 0.8109(4) 0.0839(4) 0.4602(2) 0.0781(14) Uani 1.00 1 d . . .
N(4) N 1.2435(6) 0.2332(7) 0.6523(3) 0.133(2) Uani 1.00 1 d . . .
C(1) C 0.6149(2) 0.6281(2) 0.76624(17) 0.0328(7) Uani 1.00 1 d . . .
C(2) C 0.8628(2) 0.4868(2) 0.77413(15) 0.0280(6) Uani 1.00 1 d . . .
C(3) C 0.7984(3) 0.7084(3) 0.69322(17) 0.0358(8) Uani 1.00 1 d . . .
C(4) C 0.8194(3) 0.5975(3) 0.52546(18) 0.0399(8) Uani 1.00 1 d . . .
C(5) C 0.6779(3) 0.6229(3) 0.51531(17) 0.0451(9) Uani 1.00 1 d . . .
C(6) C 0.4879(3) 0.5637(6) 0.6078(2) 0.0965(18) Uani 1.00 1 d . . .
C(7) C 0.5165(3) 0.4528(3) 0.6605(3) 0.0662(13) Uani 1.00 1 d . . .
C(8) C 0.8000(3) 0.1706(3) 0.5032(2) 0.0522(11) Uani 1.00 1 d . . .
C(9) C 0.8924(5) 0.0807(5) 0.3942(2) 0.0835(17) Uani 1.00 1 d . . .
C(10) C 0.8178(8) 0.1648(7) 0.3258(3) 0.138(2) Uani 1.00 1 d . . .
C(11) C 0.7524(5) -0.0359(6) 0.4855(4) 0.099(2) Uani 1.00 1 d . . .
C(12) C 0.6389(9) 0.0083(8) 0.4379(7) 0.205(4) Uani 1.00 1 d . . .
C(13) C 0.2356(5) 0.5696(6) 0.8735(3) 0.102(2) Uani 1.00 1 d . . .
C(14) C 1.1880(4) 0.4446(8) 0.7002(3) 0.113(2) Uani 1.00 1 d . . .
C(15) C 1.2221(5) 0.3228(8) 0.6750(2) 0.0814(19) Uani 1.00 1 d . . .
C(16) C 0.3760(2) 0.0461(2) 0.86017(15) 0.0271(6) Uani 1.00 1 d . . .
C(17) C 0.4228(2) -0.0336(3) 0.80807(17) 0.0370(8) Uani 1.00 1 d . . .
C(18) C 0.5149(3) -0.0086(3) 0.75963(19) 0.0504(10) Uani 1.00 1 d . . .
C(19) C 0.5565(3) 0.0967(4) 0.7630(2) 0.0588(11) Uani 1.00 1 d . . .
C(20) C 0.5098(3) 0.1753(4) 0.8133(2) 0.0532(11) Uani 1.00 1 d . . .
C(21) C 0.4190(3) 0.1514(3) 0.86330(18) 0.0390(8) Uani 1.00 1 d . . .
C(22) C 0.2056(2) 0.1371(2) 0.97862(15) 0.0245(6) Uani 1.00 1 d . . .
C(23) C 0.0969(2) 0.2363(2) 0.96140(17) 0.0354(7) Uani 1.00 1 d . . .
C(24) C 0.0672(3) 0.3301(3) 1.0060(2) 0.0491(9) Uani 1.00 1 d . . .
C(25) C 0.1460(3) 0.3268(3) 1.06642(19) 0.0452(9) Uani 1.00 1 d . . .
C(26) C 0.2541(3) 0.2284(3) 1.08368(18) 0.0386(8) Uani 1.00 1 d . . .
C(27) C 0.2839(2) 0.1325(2) 1.04036(16) 0.0316(7) Uani 1.00 1 d . . .
C(28) C 0.1202(2) 0.0211(2) 0.85915(15) 0.0248(6) Uani 1.00 1 d . . .
C(29) C 0.0861(3) 0.1191(3) 0.79968(18) 0.0396(8) Uani 1.00 1 d . . .
C(30) C -0.0145(3) 0.1268(3) 0.7515(2) 0.0487(9) Uani 1.00 1 d . . .
C(31) C -0.0795(3) 0.0363(4) 0.7618(2) 0.0515(10) Uani 1.00 1 d . . .
C(32) C -0.0465(3) -0.0586(4) 0.8195(2) 0.0541(11) Uani 1.00 1 d . . .
C(33) C 0.0534(2) -0.0686(3) 0.86952(17) 0.0364(8) Uani 1.00 1 d . . .
C(34) C 0.2997(2) -0.1305(2) 0.97941(15) 0.0246(6) Uani 1.00 1 d . . .
C(35) C 0.4101(2) -0.2216(2) 0.96798(17) 0.0316(7) Uani 1.00 1 d . . .
C(36) C 0.4418(3) -0.3345(2) 1.0146(2) 0.0429(8) Uani 1.00 1 d . . .
C(37) C 0.3624(3) -0.3580(3) 1.07199(19) 0.0434(9) Uani 1.00 1 d . . .
C(38) C 0.2514(3) -0.2671(3) 1.08338(18) 0.0413(8) Uani 1.00 1 d . . .
C(39) C 0.2211(2) -0.1542(2) 1.03785(17) 0.0341(7) Uani 1.00 1 d . . .
H(1) H 0.8413 0.6767 0.5284 0.047 Uiso 1.00 1 c R . .
H(2) H 0.8604 0.5631 0.4810 0.047 Uiso 1.00 1 c R . .
H(3) H 0.6574 0.5485 0.5009 0.051 Uiso 1.00 1 c R . .
H(4) H 0.6462 0.6933 0.4743 0.052 Uiso 1.00 1 c R . .
H(5) H 0.4016 0.6147 0.6177 0.115 Uiso 1.00 1 c R . .
H(6) H 0.4836 0.5379 0.5578 0.116 Uiso 1.00 1 c R . .
H(7) H 0.4937 0.3860 0.6380 0.082 Uiso 1.00 1 c R . .
H(8) H 0.4603 0.4699 0.7035 0.083 Uiso 1.00 1 c R . .
H(9) H 0.2065 0.6600 0.8572 0.126 Uiso 1.00 1 c R . .
H(10) H 0.2522 0.5531 0.9279 0.126 Uiso 1.00 1 c R . .
H(11) H 0.1696 0.5309 0.8608 0.126 Uiso 1.00 1 c R . .
H(12) H 1.2569 0.4845 0.6889 0.144 Uiso 1.00 1 c R . .
H(13) H 1.1773 0.4321 0.7546 0.143 Uiso 1.00 1 c R . .
H(14) H 1.1084 0.4981 0.6755 0.144 Uiso 1.00 1 c R . .
H(15) H 0.3916 -0.1041 0.8056 0.042 Uiso 1.00 1 c R . .
H(16) H 0.5501 -0.0635 0.7247 0.055 Uiso 1.00 1 c R . .
H(17) H 0.6187 0.1142 0.7292 0.068 Uiso 1.00 1 c R . .
H(18) H 0.5388 0.2477 0.8136 0.068 Uiso 1.00 1 c R . .
H(19) H 0.3873 0.2052 0.8994 0.049 Uiso 1.00 1 c R . .
H(20) H 0.0439 0.2406 0.9190 0.041 Uiso 1.00 1 c R . .
H(21) H -0.0091 0.3961 0.9963 0.056 Uiso 1.00 1 c R . .
H(22) H 0.1275 0.3940 1.0950 0.054 Uiso 1.00 1 c R . .
H(23) H 0.3061 0.2261 1.1262 0.047 Uiso 1.00 1 c R . .
H(24) H 0.3578 0.0644 1.0525 0.037 Uiso 1.00 1 c R . .
H(25) H 0.1309 0.1813 0.7932 0.047 Uiso 1.00 1 c R . .
H(26) H -0.0387 0.1941 0.7115 0.054 Uiso 1.00 1 c R . .
H(27) H -0.1467 0.0400 0.7276 0.063 Uiso 1.00 1 c R . .
H(28) H -0.0923 -0.1200 0.8260 0.072 Uiso 1.00 1 c R . .
H(29) H 0.0761 -0.1350 0.9102 0.047 Uiso 1.00 1 c R . .
H(30) H 0.4641 -0.2054 0.9284 0.037 Uiso 1.00 1 c R . .
H(31) H 0.5181 -0.3967 1.0080 0.048 Uiso 1.00 1 c R . .
H(32) H 0.3828 -0.4358 1.1041 0.050 Uiso 1.00 1 c R . .
H(33) H 0.1966 -0.2834 1.1225 0.049 Uiso 1.00 1 c R . .
H(34) H 0.1459 -0.0918 1.0462 0.040 Uiso 1.00 1 c R . .

loop_
_atom_site_aniso_label
_atom_site_aniso_U_11
_atom_site_aniso_U_22
_atom_site_aniso_U_33
_atom_site_aniso_U_12
_atom_site_aniso_U_13
_atom_site_aniso_U_23
Ni(1) 0.0309(2) 0.0331(2) 0.02068(18) -0.01217(15) 0.00351(14) -0.00877(15)
Fe(1) 0.0253(2) 0.0268(2) 0.02126(19) -0.00697(15) -0.00082(14) -0.00624(15)
S(1) 0.0233(3) 0.0367(3) 0.0259(3) -0.0106(2) 0.0024(2) -0.0082(2)
S(2) 0.0301(3) 0.0426(4) 0.0306(3) -0.0010(3) -0.0052(2) -0.0009(3)
S(3) 0.0287(3) 0.0331(3) 0.0290(3) -0.0128(2) 0.0080(2) -0.0113(2)
S(4) 0.0801(6) 0.0716(6) 0.0425(4) -0.0527(5) 0.0272(4) -0.0316(4)
S(5) 0.0529(4) 0.0544(5) 0.0348(4) -0.0251(4) 0.0185(3) -0.0215(3)
P(1) 0.0213(3) 0.0212(3) 0.0214(3) -0.0052(2) 0.0002(2) -0.0031(2)
O(1) 0.093(2) 0.0565(17) 0.0709(19) -0.0438(16) 0.0025(16) -0.0185(15)
O(2) 0.079(2) 0.142(3) 0.146(4) -0.038(2) 0.015(2) -0.060(3)
N(1) 0.0587(17) 0.0402(16) 0.0396(15) -0.0101(13) 0.0198(13) -0.0165(12)
N(2) 0.0379(13) 0.0418(15) 0.0304(13) -0.0071(11) -0.0073(11) -0.0007(11)
N(3) 0.110(3) 0.099(3) 0.059(2) -0.063(2) 0.035(2) -0.053(2)
N(4) 0.140(5) 0.163(6) 0.067(3) -0.009(5) 0.007(3) 0.020(3)
C(1) 0.0392(15) 0.0274(14) 0.0328(15) -0.0097(12) 0.0005(12) -0.0061(12)
C(2) 0.0311(13) 0.0306(14) 0.0240(13) -0.0099(11) 0.0023(10) -0.0066(11)
C(3) 0.0406(16) 0.0391(17) 0.0293(14) -0.0131(13) 0.0008(12) -0.0062(13)
C(4) 0.0450(17) 0.0437(18) 0.0293(15) -0.0129(14) 0.0093(12) 0.0019(13)
C(5) 0.0485(18) 0.057(2) 0.0229(14) -0.0047(16) -0.0056(13) -0.0014(14)
C(6) 0.043(2) 0.171(5) 0.074(3) -0.062(2) -0.030(2) 0.052(3)
C(7) 0.0256(16) 0.054(2) 0.126(4) -0.0141(15) -0.001(2) -0.030(2)
C(8) 0.071(2) 0.066(2) 0.0359(18) -0.037(2) 0.0146(16) -0.0251(17)
C(9) 0.113(3) 0.094(3) 0.056(2) -0.031(3) 0.039(2) -0.052(2)
C(10) 0.163(6) 0.170(7) 0.056(3) 0.006(5) 0.032(3) -0.042(4)
C(11) 0.092(3) 0.098(4) 0.121(5) -0.026(3) -0.007(3) -0.065(4)
C(12) 0.139(7) 0.104(6) 0.320(16) 0.028(5) -0.040(8) 0.020(7)
C(13) 0.073(3) 0.146(5) 0.095(4) -0.026(3) 0.005(3) -0.047(4)
C(14) 0.054(2) 0.237(8) 0.067(3) -0.084(4) -0.004(2) -0.005(4)
C(15) 0.065(3) 0.147(6) 0.031(2) -0.039(3) 0.003(2) 0.011(3)
C(16) 0.0248(12) 0.0321(14) 0.0231(12) -0.0081(11) 0.0008(10) 0.0008(11)
C(17) 0.0362(15) 0.0409(17) 0.0284(14) -0.0032(12) 0.0073(12) -0.0017(12)
C(18) 0.0418(18) 0.062(2) 0.0328(17) 0.0037(17) 0.0114(14) 0.0045(16)
C(19) 0.0337(17) 0.093(3) 0.044(2) -0.0220(19) 0.0081(15) 0.018(2)
C(20) 0.054(2) 0.073(2) 0.0429(19) -0.0418(19) 0.0033(16) 0.0077(18)
C(21) 0.0418(16) 0.0473(19) 0.0330(15) -0.0245(14) -0.0016(13) 0.0012(14)
C(22) 0.0269(12) 0.0235(13) 0.0241(12) -0.0080(10) 0.0003(10) -0.0040(10)
C(23) 0.0411(16) 0.0281(15) 0.0339(15) -0.0024(12) -0.0100(12) -0.0073(12)
C(24) 0.057(2) 0.0315(17) 0.051(2) 0.0073(14) -0.0134(16) -0.0148(15)
C(25) 0.067(2) 0.0308(16) 0.0377(17) -0.0077(15) -0.0048(15) -0.0155(14)
C(26) 0.0442(17) 0.0435(18) 0.0311(15) -0.0129(14) -0.0043(12) -0.0132(13)
C(27) 0.0276(13) 0.0367(16) 0.0292(14) -0.0046(11) -0.0037(11) -0.0085(12)
C(28) 0.0236(12) 0.0260(13) 0.0253(12) -0.0046(10) 0.0005(9) -0.0100(10)
C(29) 0.0492(18) 0.0296(15) 0.0390(17) -0.0095(13) -0.0136(14) -0.0039(13)
C(30) 0.0477(19) 0.046(2) 0.0411(18) 0.0109(15) -0.0177(15) -0.0132(15)
C(31) 0.0278(15) 0.087(2) 0.0422(19) -0.0121(17) -0.0063(13) -0.0248(19)
C(32) 0.0435(19) 0.092(3) 0.046(2) -0.043(2) 0.0077(15) -0.025(2)
C(33) 0.0355(15) 0.0493(19) 0.0311(15) -0.0204(14) 0.0059(12) -0.0106(13)
C(34) 0.0259(12) 0.0233(13) 0.0249(12) -0.0074(10) -0.0010(10) -0.0033(10)
C(35) 0.0313(14) 0.0288(14) 0.0323(14) -0.0041(11) 0.0034(11) -0.0050(11)
C(36) 0.0473(18) 0.0254(15) 0.0473(19) 0.0026(13) 0.0021(14) -0.0015(13)
C(37) 0.056(2) 0.0287(16) 0.0401(17) -0.0084(14) -0.0065(15) 0.0075(13)
C(38) 0.0463(18) 0.0428(18) 0.0330(16) -0.0141(14) 0.0033(13) 0.0042(13)
C(39) 0.0337(15) 0.0345(16) 0.0312(14) -0.0069(12) 0.0049(11) -0.0004(12)

loop_
_atom_type_symbol
_atom_type_description
_atom_type_scat_dispersion_real
_atom_type_scat_dispersion_imag
_atom_type_scat_source
C C 0.003 0.002
;
International Tables for Crystallography
(1992, Vol. C, Tables 4.2.6.8 and 6.1.1.4)
;
H H 0.000 0.000
;
International Tables for Crystallography
(1992, Vol. C, Table 6.1.1.4)
;
N N 0.006 0.003
;
International Tables for Crystallography
(1992, Vol. C, Tables 4.2.6.8 and 6.1.1.4)
;
O O 0.011 0.006
;
International Tables for Crystallography
(1992, Vol. C, Tables 4.2.6.8 and 6.1.1.4)
;
P P 0.102 0.094
;
International Tables for Crystallography
(1992, Vol. C, Tables 4.2.6.8 and 6.1.1.4)
;
S S 0.125 0.123
;
International Tables for Crystallography
(1992, Vol. C, Tables 4.2.6.8 and 6.1.1.4)
;
Fe Fe 0.346 0.844
;
International Tables for Crystallography
(1992, Vol. C, Tables 4.2.6.8 and 6.1.1.4)
;
Ni Ni 0.339 1.112
;
International Tables for Crystallography
(1992, Vol. C, Tables 4.2.6.8 and 6.1.1.4)
;

loop_
_geom_angle_atom_site_label_1
_geom_angle_atom_site_label_2
_geom_angle_atom_site_label_3
_geom_angle
_geom_angle_publ_flag
_geom_angle_site_symmetry_1
_geom_angle_site_symmetry_2
_geom_angle_site_symmetry_3
S(1) Ni(1) S(3) 87.42(3) yes . . .
S(1) Ni(1) S(4) 175.87(3) yes . . .
S(1) Ni(1) S(5) 96.95(3) yes . . .
S(3) Ni(1) S(4) 96.59(3) yes . . .
S(3) Ni(1) S(5) 175.23(4) yes . . .
S(4) Ni(1) S(5) 79.01(4) yes . . .
S(1) Fe(1) S(2) 88.61(2) yes . . .
S(1) Fe(1) S(3) 82.44(3) yes . . .
S(1) Fe(1) C(1) 172.63(11) yes . . .
S(1) Fe(1) C(2) 89.67(8) yes . . .
S(1) Fe(1) C(3) 94.29(10) yes . . .
S(2) Fe(1) S(3) 87.85(3) yes . . .
S(2) Fe(1) C(1) 89.48(8) yes . . .
S(2) Fe(1) C(2) 176.10(10) yes . . .
S(2) Fe(1) C(3) 93.35(9) yes . . .
S(3) Fe(1) C(1) 90.37(10) yes . . .
S(3) Fe(1) C(2) 88.46(10) yes . . .
S(3) Fe(1) C(3) 176.50(9) yes . . .
C(1) Fe(1) C(2) 91.79(11) yes . . .
C(1) Fe(1) C(3) 92.92(14) yes . . .
C(2) Fe(1) C(3) 90.27(13) yes . . .
Ni(1) S(1) Fe(1) 94.15(3) yes . . .
Ni(1) S(1) C(4) 101.39(13) yes . . .
Fe(1) S(1) C(4) 100.55(10) yes . . .
Fe(1) S(2) C(5) 105.54(9) yes . . .
Fe(1) S(2) C(6) 104.14(15) yes . . .
C(5) S(2) C(6) 100.4(2) yes . . .
Ni(1) S(3) Fe(1) 93.92(3) yes . . .
Ni(1) S(3) C(7) 103.83(17) yes . . .
Fe(1) S(3) C(7) 101.77(14) yes . . .
Ni(1) S(4) C(8) 85.49(16) yes . . .
Ni(1) S(5) C(8) 85.89(13) yes . . .
C(16) P(1) C(22) 109.25(14) yes . . .
C(16) P(1) C(28) 106.58(12) yes . . .
C(16) P(1) C(34) 112.46(11) yes . . .
C(22) P(1) C(28) 110.47(12) yes . . .
C(22) P(1) C(34) 107.94(12) yes . . .
C(28) P(1) C(34) 110.15(13) yes . . .
C(8) N(3) C(9) 120.6(4) yes . . .
C(8) N(3) C(11) 120.6(4) yes . . .
C(9) N(3) C(11) 118.1(4) yes . . .
Fe(1) C(1) N(1) 176.7(3) yes . . .
Fe(1) C(2) N(2) 178.9(2) yes . . .
Fe(1) C(3) O(1) 178.9(3) yes . . .
S(1) C(4) C(5) 111.9(2) yes . . .
S(2) C(5) C(4) 111.3(2) yes . . .
S(2) C(6) C(7) 119.0(3) yes . . .
S(3) C(7) C(6) 117.3(3) yes . . .
S(4) C(8) S(5) 109.5(2) yes . . .
S(4) C(8) N(3) 124.8(3) yes . . .
S(5) C(8) N(3) 125.6(3) yes . . .
N(3) C(9) C(10) 110.5(4) yes . . .
N(3) C(11) C(12) 97.1(5) yes . . .
N(4) C(15) C(14) 175.9(5) yes . . .
P(1) C(16) C(17) 118.9(2) yes . . .
P(1) C(16) C(21) 120.2(2) yes . . .
C(17) C(16) C(21) 120.8(2) yes . . .
C(16) C(17) C(18) 119.2(3) yes . . .
C(17) C(18) C(19) 119.5(3) yes . . .
C(18) C(19) C(20) 121.4(3) yes . . .
C(19) C(20) C(21) 120.3(4) yes . . .
C(16) C(21) C(20) 118.8(3) yes . . .
P(1) C(22) C(23) 120.9(2) yes . . .
P(1) C(22) C(27) 118.94(18) yes . . .
C(23) C(22) C(27) 120.1(2) yes . . .
C(22) C(23) C(24) 119.5(2) yes . . .
C(23) C(24) C(25) 120.4(2) yes . . .
C(24) C(25) C(26) 120.2(3) yes . . .
C(25) C(26) C(27) 120.0(3) yes . . .
C(22) C(27) C(26) 119.7(2) yes . . .
P(1) C(28) C(29) 117.6(2) yes . . .
P(1) C(28) C(33) 122.45(19) yes . . .
C(29) C(28) C(33) 120.0(2) yes . . .
C(28) C(29) C(30) 119.8(3) yes . . .
C(29) C(30) C(31) 119.7(3) yes . . .
C(30) C(31) C(32) 120.4(3) yes . . .
C(31) C(32) C(33) 121.5(4) yes . . .
C(28) C(33) C(32) 118.6(3) yes . . .
P(1) C(34) C(35) 122.3(2) yes . . .
P(1) C(34) C(39) 118.04(18) yes . . .
C(35) C(34) C(39) 119.7(2) yes . . .
C(34) C(35) C(36) 119.9(2) yes . . .
C(35) C(36) C(37) 120.1(2) yes . . .
C(36) C(37) C(38) 120.2(2) yes . . .
C(37) C(38) C(39) 119.7(3) yes . . .
C(34) C(39) C(38) 120.4(2) yes . . .
S(1) C(4) H(1) 109.5 no . . .
S(1) C(4) H(2) 109.3 no . . .
C(5) C(4) H(1) 109.7 no . . .
C(5) C(4) H(2) 108.5 no . . .
H(1) C(4) H(2) 107.9 no . . .
S(2) C(5) H(3) 109.4 no . . .
S(2) C(5) H(4) 109.0 no . . .
C(4) C(5) H(3) 109.7 no . . .
C(4) C(5) H(4) 109.5 no . . .
H(3) C(5) H(4) 107.9 no . . .
S(2) C(6) H(5) 108.4 no . . .
S(2) C(6) H(6) 107.0 no . . .
C(7) C(6) H(5) 108.0 no . . .
C(7) C(6) H(6) 106.6 no . . .
H(5) C(6) H(6) 107.2 no . . .
S(3) C(7) H(7) 107.7 no . . .
S(3) C(7) H(8) 108.1 no . . .
C(6) C(7) H(7) 109.1 no . . .
C(6) C(7) H(8) 107.2 no . . .
H(7) C(7) H(8) 107.1 no . . .
O(2) C(13) H(9) 110.3 no . . .
O(2) C(13) H(10) 109.5 no . . .
O(2) C(13) H(11) 108.6 no . . .
H(9) C(13) H(10) 109.5 no . . .
H(9) C(13) H(11) 109.5 no . . .
H(10) C(13) H(11) 109.5 no . . .
C(15) C(14) H(12) 109.2 no . . .
C(15) C(14) H(13) 108.2 no . . .
C(15) C(14) H(14) 111.0 no . . .
H(12) C(14) H(13) 109.5 no . . .
H(12) C(14) H(14) 109.5 no . . .
H(13) C(14) H(14) 109.5 no . . .
C(16) C(17) H(15) 120.3 no . . .
C(18) C(17) H(15) 120.5 no . . .
C(17) C(18) H(16) 120.4 no . . .
C(19) C(18) H(16) 120.1 no . . .
C(18) C(19) H(17) 119.2 no . . .
C(20) C(19) H(17) 119.4 no . . .
C(19) C(20) H(18) 119.5 no . . .
C(21) C(20) H(18) 120.2 no . . .
C(16) C(21) H(19) 120.5 no . . .
C(20) C(21) H(19) 120.7 no . . .
C(22) C(23) H(20) 120.5 no . . .
C(24) C(23) H(20) 120.0 no . . .
C(23) C(24) H(21) 120.2 no . . .
C(25) C(24) H(21) 119.3 no . . .
C(24) C(25) H(22) 119.9 no . . .
C(26) C(25) H(22) 119.8 no . . .
C(25) C(26) H(23) 119.4 no . . .
C(27) C(26) H(23) 120.6 no . . .
C(22) C(27) H(24) 120.3 no . . .
C(26) C(27) H(24) 120.0 no . . .
C(28) C(29) H(25) 119.9 no . . .
C(30) C(29) H(25) 120.2 no . . .
C(29) C(30) H(26) 119.9 no . . .
C(31) C(30) H(26) 120.4 no . . .
C(30) C(31) H(27) 119.6 no . . .
C(32) C(31) H(27) 120.0 no . . .
C(31) C(32) H(28) 119.5 no . . .
C(33) C(32) H(28) 119.1 no . . .
C(28) C(33) H(29) 120.1 no . . .
C(32) C(33) H(29) 121.4 no . . .
C(34) C(35) H(30) 119.8 no . . .
C(36) C(35) H(30) 120.3 no . . .
C(35) C(36) H(31) 120.6 no . . .
C(37) C(36) H(31) 119.3 no . . .
C(36) C(37) H(32) 120.9 no . . .
C(38) C(37) H(32) 119.0 no . . .
C(37) C(38) H(33) 120.2 no . . .
C(39) C(38) H(33) 120.1 no . . .
C(34) C(39) H(34) 119.9 no . . .
C(38) C(39) H(34) 119.7 no . . .

loop_
_geom_bond_atom_site_label_1
_geom_bond_atom_site_label_2
_geom_bond_distance
_geom_bond_publ_flag
_geom_bond_site_symmetry_1
_geom_bond_site_symmetry_2
Ni(1) S(1) 2.2021(9) yes . .
Ni(1) S(3) 2.1952(7) yes . .
Ni(1) S(4) 2.2148(14) yes . .
Ni(1) S(5) 2.2140(9) yes . .
Fe(1) S(1) 2.2982(7) yes . .
Fe(1) S(2) 2.2593(7) yes . .
Fe(1) S(3) 2.3129(9) yes . .
Fe(1) C(1) 1.900(3) yes . .
Fe(1) C(2) 1.904(2) yes . .
Fe(1) C(3) 1.789(3) yes . .
S(1) C(4) 1.813(3) yes . .
S(2) C(5) 1.835(3) yes . .
S(2) C(6) 1.821(6) yes . .
S(3) C(7) 1.803(3) yes . .
S(4) C(8) 1.733(3) yes . .
S(5) C(8) 1.716(4) yes . .
P(1) C(16) 1.798(2) yes . .
P(1) C(22) 1.794(2) yes . .
P(1) C(28) 1.793(2) yes . .
P(1) C(34) 1.792(2) yes . .
O(1) C(3) 1.133(5) yes . .
O(2) C(13) 1.377(7) yes . .
N(1) C(1) 1.155(4) yes . .
N(2) C(2) 1.147(3) yes . .
N(3) C(8) 1.308(6) yes . .
N(3) C(9) 1.479(6) yes . .
N(3) C(11) 1.647(8) yes . .
N(4) C(15) 1.106(11) yes . .
C(4) C(5) 1.499(4) yes . .
C(6) C(7) 1.418(7) yes . .
C(9) C(10) 1.530(7) yes . .
C(11) C(12) 1.440(12) yes . .
C(14) C(15) 1.454(12) yes . .
C(16) C(17) 1.388(4) yes . .
C(16) C(21) 1.394(5) yes . .
C(17) C(18) 1.386(4) yes . .
C(18) C(19) 1.385(6) yes . .
C(19) C(20) 1.355(6) yes . .
C(20) C(21) 1.388(5) yes . .
C(22) C(23) 1.391(3) yes . .
C(22) C(27) 1.394(4) yes . .
C(23) C(24) 1.382(4) yes . .
C(24) C(25) 1.383(5) yes . .
C(25) C(26) 1.383(4) yes . .
C(26) C(27) 1.386(4) yes . .
C(28) C(29) 1.396(3) yes . .
C(28) C(33) 1.387(4) yes . .
C(29) C(30) 1.380(5) yes . .
C(30) C(31) 1.381(6) yes . .
C(31) C(32) 1.352(5) yes . .
C(32) C(33) 1.389(4) yes . .
C(34) C(35) 1.387(3) yes . .
C(34) C(39) 1.395(4) yes . .
C(35) C(36) 1.378(4) yes . .
C(36) C(37) 1.385(5) yes . .
C(37) C(38) 1.391(4) yes . .
C(38) C(39) 1.369(4) yes . .
C(4) H(1) 0.990 no . .
C(4) H(2) 0.990 no . .
C(5) H(3) 0.990 no . .
C(5) H(4) 0.990 no . .
C(6) H(5) 0.990 no . .
C(6) H(6) 0.990 no . .
C(7) H(7) 0.990 no . .
C(7) H(8) 0.990 no . .
C(13) H(9) 0.980 no . .
C(13) H(10) 0.980 no . .
C(13) H(11) 0.980 no . .
C(14) H(12) 0.980 no . .
C(14) H(13) 0.980 no . .
C(14) H(14) 0.980 no . .
C(17) H(15) 0.950 no . .
C(18) H(16) 0.950 no . .
C(19) H(17) 0.950 no . .
C(20) H(18) 0.950 no . .
C(21) H(19) 0.950 no . .
C(23) H(20) 0.950 no . .
C(24) H(21) 0.950 no . .
C(25) H(22) 0.950 no . .
C(26) H(23) 0.950 no . .
C(27) H(24) 0.950 no . .
C(29) H(25) 0.950 no . .
C(30) H(26) 0.950 no . .
C(31) H(27) 0.950 no . .
C(32) H(28) 0.950 no . .
C(33) H(29) 0.950 no . .
C(35) H(30) 0.950 no . .
C(36) H(31) 0.950 no . .
C(37) H(32) 0.950 no . .
C(38) H(33) 0.950 no . .
C(39) H(34) 0.950 no . .

loop_
_geom_contact_atom_site_label_1
_geom_contact_atom_site_label_2
_geom_contact_distance
_geom_contact_publ_flag
_geom_contact_site_symmetry_1
_geom_contact_site_symmetry_2
O(1) C(31) 3.494(5) ? . 1_665
O(1) C(32) 3.454(5) ? . 1_665
O(2) N(1) 2.923(6) ? . .
O(2) C(14) 3.344(8) ? . 1_455
O(2) C(36) 3.558(5) ? . 2_657
O(2) C(37) 3.489(5) ? . 2_657
N(1) O(2) 2.923(6) ? . .
N(1) C(17) 3.347(4) ? . 1_565
N(1) C(35) 3.474(4) ? . 1_565
N(2) C(14) 3.487(6) ? . .
N(2) C(23) 3.288(3) ? . 1_655
N(2) C(24) 3.550(4) ? . 1_655
N(2) C(25) 3.509(4) ? . 2_667
N(2) C(29) 3.556(4) ? . 1_655
N(2) C(38) 3.457(4) ? . 2_657
N(4) C(4) 3.456(6) ? . 2_766
N(4) C(5) 3.435(7) ? . 2_766
N(4) C(11) 3.549(10) ? . 2_756
N(4) C(12) 3.315(13) ? . 2_756
N(4) C(29) 3.435(7) ? . 1_655
C(4) N(4) 3.456(6) ? . 2_766
C(4) C(15) 3.598(5) ? . 2_766
C(5) N(4) 3.435(7) ? . 2_766
C(11) N(4) 3.549(10) ? . 2_756
C(12) N(4) 3.315(13) ? . 2_756
C(14) O(2) 3.344(8) ? . 1_655
C(14) N(2) 3.487(6) ? . .
C(15) C(4) 3.598(5) ? . 2_766
C(15) C(29) 3.580(8) ? . 1_655
C(17) N(1) 3.347(4) ? . 1_545
C(23) N(2) 3.288(3) ? . 1_455
C(24) N(2) 3.550(4) ? . 1_455
C(25) N(2) 3.509(4) ? . 2_667
C(29) N(2) 3.556(4) ? . 1_455
C(29) N(4) 3.435(7) ? . 1_455
C(29) C(15) 3.580(8) ? . 1_455
C(31) O(1) 3.494(5) ? . 1_445
C(32) O(1) 3.454(5) ? . 1_445
C(35) N(1) 3.474(4) ? . 1_545
C(36) O(2) 3.558(5) ? . 2_657
C(37) O(2) 3.489(5) ? . 2_657
C(38) N(2) 3.457(4) ? . 2_657
Ni(1) H(26) 2.804 ? . 1_655
S(1) H(2) 3.203 ? . 2_766
S(1) H(14) 2.805 ? . .
S(1) H(26) 3.431 ? . 1_655
S(3) H(17) 3.332 ? . .
S(3) H(18) 3.117 ? . .
S(3) H(26) 3.263 ? . 1_655
S(3) H(33) 3.463 ? . 2_657
S(4) H(17) 2.932 ? . .
S(4) H(27) 3.175 ? . 1_655
S(5) H(1) 3.169 ? . 2_766
S(5) H(5) 3.572 ? . 2_666
O(1) H(16) 3.169 ? . 1_565
O(1) H(23) 3.598 ? . 2_667
O(1) H(27) 2.980 ? . 1_665
O(1) H(28) 2.906 ? . 1_665
O(2) H(8) 2.771 ? . .
O(2) H(12) 2.965 ? . 1_455
O(2) H(13) 2.819 ? . 1_455
O(2) H(18) 3.281 ? . .
O(2) H(19) 3.441 ? . .
O(2) H(31) 3.112 ? . 2_657
O(2) H(32) 3.004 ? . 2_657
N(1) H(15) 2.698 ? . 1_565
N(1) H(16) 3.316 ? . 1_565
N(1) H(23) 2.797 ? . 2_667
N(1) H(30) 2.821 ? . 1_565
N(1) H(31) 3.587 ? . 1_565
N(1) H(32) 2.695 ? . 2_657
N(2) H(11) 3.130 ? . 1_655
N(2) H(13) 2.856 ? . .
N(2) H(14) 3.303 ? . .
N(2) H(20) 2.615 ? . 1_655
N(2) H(21) 3.171 ? . 1_655
N(2) H(22) 2.562 ? . 2_667
N(2) H(25) 3.155 ? . 1_655
N(2) H(26) 3.520 ? . 1_655
N(2) H(33) 2.637 ? . 2_657
N(4) H(1) 3.329 ? . 2_766
N(4) H(2) 3.060 ? . 2_766
N(4) H(4) 2.702 ? . 2_766
N(4) H(7) 3.586 ? . 1_655
N(4) H(25) 2.865 ? . 1_655
N(4) H(26) 3.368 ? . 1_655
C(1) H(15) 3.476 ? . 1_565
C(1) H(16) 3.319 ? . 1_565
C(1) H(23) 2.979 ? . 2_667
C(1) H(32) 2.944 ? . 2_657
C(2) H(13) 3.341 ? . .
C(2) H(14) 3.224 ? . .
C(2) H(22) 2.887 ? . 2_667
C(2) H(26) 3.515 ? . 1_655
C(2) H(32) 3.563 ? . 2_657
C(2) H(33) 2.948 ? . 2_657
C(3) H(16) 3.293 ? . 1_565
C(3) H(23) 3.548 ? . 2_667
C(4) H(2) 3.477 ? . 2_766
C(5) H(6) 3.246 ? . 2_666
C(5) H(7) 3.375 ? . 2_666
C(6) H(3) 3.125 ? . 2_666
C(6) H(6) 3.326 ? . 2_666
C(6) H(12) 3.172 ? . 1_455
C(7) H(3) 3.488 ? . 2_666
C(7) H(12) 2.808 ? . 1_455
C(7) H(18) 3.298 ? . .
C(8) H(5) 3.332 ? . 2_666
C(10) H(5) 3.218 ? . 2_666
C(10) H(9) 3.565 ? . 2_666
C(10) H(15) 3.559 ? . 2_656
C(11) H(1) 3.095 ? . 1_545
C(11) H(4) 3.569 ? . 1_545
C(12) H(4) 3.488 ? . 1_545
C(12) H(16) 3.478 ? . 2_656
C(13) H(12) 3.577 ? . 1_455
C(13) H(13) 2.978 ? . 1_455
C(13) H(21) 3.377 ? . 2_567
C(13) H(29) 3.457 ? . 1_565
C(13) H(31) 3.409 ? . 2_657
C(14) H(2) 3.328 ? . 2_766
C(14) H(5) 3.584 ? . 1_655
C(14) H(7) 3.429 ? . 1_655
C(14) H(8) 3.060 ? . 1_655
C(14) H(11) 3.167 ? . 1_655
C(14) H(25) 3.395 ? . 1_655
C(15) H(2) 2.957 ? . 2_766
C(15) H(4) 3.045 ? . 2_766
C(15) H(7) 3.271 ? . 1_655
C(15) H(8) 3.512 ? . 1_655
C(15) H(25) 2.813 ? . 1_655
C(15) H(26) 3.541 ? . 1_655
C(16) H(24) 3.163 ? . 2_657
C(17) H(23) 3.268 ? . 2_657
C(17) H(24) 3.399 ? . 2_657
C(18) H(23) 3.171 ? . 2_657
C(18) H(24) 3.574 ? . 2_657
C(19) H(7) 3.586 ? . .
C(19) H(24) 3.552 ? . 2_657
C(19) H(27) 3.201 ? . 1_655
C(20) H(8) 3.516 ? . .
C(20) H(24) 3.359 ? . 2_657
C(21) H(24) 3.149 ? . 2_657
C(23) H(29) 3.250 ? . 2_557
C(23) H(33) 3.426 ? . 2_557
C(23) H(34) 3.474 ? . 2_557
C(24) H(11) 3.583 ? . .
C(24) H(21) 2.963 ? . 2_567
C(24) H(22) 3.510 ? . 2_567
C(24) H(28) 3.528 ? . 2_557
C(24) H(29) 3.227 ? . 2_557
C(25) H(21) 3.115 ? . 2_567
C(25) H(28) 2.991 ? . 2_557
C(26) H(28) 2.794 ? . 2_557
C(26) H(30) 3.021 ? . 2_657
C(27) H(28) 3.189 ? . 2_557
C(27) H(30) 3.149 ? . 2_657
C(28) H(34) 3.319 ? . 2_557
C(29) H(33) 3.529 ? . 2_557
C(30) H(33) 3.370 ? . 2_557
C(31) H(17) 3.204 ? . 1_455
C(32) H(9) 3.572 ? . 1_545
C(32) H(34) 3.165 ? . 2_557
C(33) H(9) 3.093 ? . 1_545
C(33) H(34) 2.979 ? . 2_557
C(35) H(10) 3.577 ? . 1_545
C(35) H(19) 3.324 ? . 2_657
C(35) H(23) 3.510 ? . 2_657
C(35) H(24) 3.448 ? . 2_657
C(36) H(10) 3.215 ? . 1_545
C(36) H(18) 3.399 ? . 2_657
C(36) H(19) 3.183 ? . 2_657
C(36) H(31) 3.019 ? . 2_647
C(37) H(10) 3.259 ? . 1_545
C(37) H(18) 2.903 ? . 2_657
C(37) H(31) 3.243 ? . 2_647
C(38) H(18) 3.029 ? . 2_657
C(38) H(20) 3.152 ? . 2_557
C(39) H(18) 3.597 ? . 2_657
C(39) H(20) 3.342 ? . 2_557
H(1) S(5) 3.169 ? . 2_766
H(1) N(4) 3.329 ? . 2_766
H(1) C(11) 3.095 ? . 1_565
H(2) S(1) 3.203 ? . 2_766
H(2) N(4) 3.060 ? . 2_766
H(2) C(4) 3.477 ? . 2_766
H(2) C(14) 3.328 ? . 2_766
H(2) C(15) 2.957 ? . 2_766
H(2) H(2) 3.027 ? . 2_766
H(2) H(12) 3.490 ? . 2_766
H(2) H(14) 2.990 ? . 2_766
H(3) C(6) 3.125 ? . 2_666
H(3) C(7) 3.488 ? . 2_666
H(3) H(5) 3.181 ? . 2_666
H(3) H(6) 2.356 ? . 2_666
H(3) H(7) 2.898 ? . 2_666
H(3) H(12) 3.582 ? . 2_766
H(4) N(4) 2.702 ? . 2_766
H(4) C(11) 3.569 ? . 1_565
H(4) C(12) 3.488 ? . 1_565
H(4) C(15) 3.045 ? . 2_766
H(4) H(6) 3.394 ? . 2_666
H(4) H(7) 2.916 ? . 2_666
H(5) S(5) 3.572 ? . 2_666
H(5) C(8) 3.332 ? . 2_666
H(5) C(10) 3.218 ? . 2_666
H(5) C(14) 3.584 ? . 1_455
H(5) H(3) 3.181 ? . 2_666
H(5) H(12) 2.640 ? . 1_455
H(6) C(5) 3.246 ? . 2_666
H(6) C(6) 3.326 ? . 2_666
H(6) H(3) 2.356 ? . 2_666
H(6) H(4) 3.394 ? . 2_666
H(6) H(6) 2.349 ? . 2_666
H(6) H(7) 3.532 ? . 2_666
H(6) H(12) 3.517 ? . 1_455
H(7) N(4) 3.586 ? . 1_455
H(7) C(5) 3.375 ? . 2_666
H(7) C(14) 3.429 ? . 1_455
H(7) C(15) 3.271 ? . 1_455
H(7) C(19) 3.586 ? . .
H(7) H(3) 2.898 ? . 2_666
H(7) H(4) 2.916 ? . 2_666
H(7) H(6) 3.532 ? . 2_666
H(7) H(12) 2.727 ? . 1_455
H(7) H(17) 3.199 ? . .
H(7) H(18) 3.299 ? . .
H(8) O(2) 2.771 ? . .
H(8) C(14) 3.060 ? . 1_455
H(8) C(15) 3.512 ? . 1_455
H(8) C(20) 3.516 ? . .
H(8) H(12) 2.195 ? . 1_455
H(8) H(13) 3.332 ? . 1_455
H(8) H(18) 2.893 ? . .
H(9) C(10) 3.565 ? . 2_666
H(9) C(32) 3.572 ? . 1_565
H(9) C(33) 3.093 ? . 1_565
H(9) H(13) 3.445 ? . 1_455
H(9) H(21) 3.490 ? . 2_567
H(9) H(28) 3.508 ? . 1_565
H(9) H(29) 2.658 ? . 1_565
H(10) C(35) 3.577 ? . 1_565
H(10) C(36) 3.215 ? . 1_565
H(10) C(37) 3.259 ? . 1_565
H(10) H(21) 2.927 ? . 2_567
H(10) H(29) 3.480 ? . 1_565
H(10) H(31) 3.462 ? . 1_565
H(10) H(31) 2.788 ? . 2_657
H(10) H(32) 3.521 ? . 1_565
H(11) N(2) 3.130 ? . 1_455
H(11) C(14) 3.167 ? . 1_455
H(11) C(24) 3.583 ? . .
H(11) H(12) 3.302 ? . 1_455
H(11) H(13) 2.334 ? . 1_455
H(11) H(14) 3.499 ? . 1_455
H(11) H(21) 3.539 ? . .
H(11) H(21) 3.181 ? . 2_567
H(11) H(22) 3.241 ? . 2_567
H(12) O(2) 2.965 ? . 1_655
H(12) C(6) 3.172 ? . 1_655
H(12) C(7) 2.808 ? . 1_655
H(12) C(13) 3.577 ? . 1_655
H(12) H(2) 3.490 ? . 2_766
H(12) H(3) 3.582 ? . 2_766
H(12) H(5) 2.640 ? . 1_655
H(12) H(6) 3.517 ? . 1_655
H(12) H(7) 2.727 ? . 1_655
H(12) H(8) 2.195 ? . 1_655
H(12) H(11) 3.302 ? . 1_655
H(13) O(2) 2.819 ? . 1_655
H(13) N(2) 2.856 ? . .
H(13) C(2) 3.341 ? . .
H(13) C(13) 2.978 ? . 1_655
H(13) H(8) 3.332 ? . 1_655
H(13) H(9) 3.445 ? . 1_655
H(13) H(11) 2.334 ? . 1_655
H(13) H(25) 2.983 ? . 1_655
H(14) S(1) 2.805 ? . .
H(14) N(2) 3.303 ? . .
H(14) C(2) 3.224 ? . .
H(14) H(2) 2.990 ? . 2_766
H(14) H(11) 3.499 ? . 1_655
H(15) N(1) 2.698 ? . 1_545
H(15) C(1) 3.476 ? . 1_545
H(15) C(10) 3.559 ? . 2_656
H(15) H(23) 3.374 ? . 2_657
H(16) O(1) 3.169 ? . 1_545
H(16) N(1) 3.316 ? . 1_545
H(16) C(1) 3.319 ? . 1_545
H(16) C(3) 3.293 ? . 1_545
H(16) C(12) 3.478 ? . 2_656
H(16) H(23) 3.183 ? . 2_657
H(17) S(3) 3.332 ? . .
H(17) S(4) 2.932 ? . .
H(17) C(31) 3.204 ? . 1_655
H(17) H(7) 3.199 ? . .
H(17) H(27) 2.467 ? . 1_655
H(18) S(3) 3.117 ? . .
H(18) O(2) 3.281 ? . .
H(18) C(7) 3.298 ? . .
H(18) C(36) 3.399 ? . 2_657
H(18) C(37) 2.903 ? . 2_657
H(18) C(38) 3.029 ? . 2_657
H(18) C(39) 3.597 ? . 2_657
H(18) H(7) 3.299 ? . .
H(18) H(8) 2.893 ? . .
H(18) H(32) 3.048 ? . 2_657
H(18) H(33) 3.258 ? . 2_657
H(19) O(2) 3.441 ? . .
H(19) C(35) 3.324 ? . 2_657
H(19) C(36) 3.183 ? . 2_657
H(19) H(24) 3.518 ? . 2_657
H(19) H(30) 3.511 ? . 2_657
H(19) H(31) 3.276 ? . 2_657
H(20) N(2) 2.615 ? . 1_455
H(20) C(38) 3.152 ? . 2_557
H(20) C(39) 3.342 ? . 2_557
H(20) H(29) 3.513 ? . 2_557
H(20) H(33) 2.629 ? . 2_557
H(20) H(34) 3.006 ? . 2_557
H(21) N(2) 3.171 ? . 1_455
H(21) C(13) 3.377 ? . 2_567
H(21) C(24) 2.963 ? . 2_567
H(21) C(25) 3.115 ? . 2_567
H(21) H(9) 3.490 ? . 2_567
H(21) H(10) 2.927 ? . 2_567
H(21) H(11) 3.539 ? . .
H(21) H(11) 3.181 ? . 2_567
H(21) H(21) 2.419 ? . 2_567
H(21) H(22) 2.686 ? . 2_567
H(21) H(29) 3.425 ? . 2_557
H(21) H(33) 3.550 ? . 2_557
H(22) N(2) 2.562 ? . 2_667
H(22) C(2) 2.887 ? . 2_667
H(22) C(24) 3.510 ? . 2_567
H(22) H(11) 3.241 ? . 2_567
H(22) H(21) 2.686 ? . 2_567
H(22) H(28) 3.324 ? . 2_557
H(23) O(1) 3.598 ? . 2_667
H(23) N(1) 2.797 ? . 2_667
H(23) C(1) 2.979 ? . 2_667
H(23) C(3) 3.548 ? . 2_667
H(23) C(17) 3.268 ? . 2_657
H(23) C(18) 3.171 ? . 2_657
H(23) C(35) 3.510 ? . 2_657
H(23) H(15) 3.374 ? . 2_657
H(23) H(16) 3.183 ? . 2_657
H(23) H(28) 2.964 ? . 2_557
H(23) H(30) 2.648 ? . 2_657
H(24) C(16) 3.163 ? . 2_657
H(24) C(17) 3.399 ? . 2_657
H(24) C(18) 3.574 ? . 2_657
H(24) C(19) 3.552 ? . 2_657
H(24) C(20) 3.359 ? . 2_657
H(24) C(21) 3.149 ? . 2_657
H(24) C(35) 3.448 ? . 2_657
H(24) H(19) 3.518 ? . 2_657
H(24) H(28) 3.587 ? . 2_557
H(24) H(30) 2.870 ? . 2_657
H(25) N(2) 3.155 ? . 1_455
H(25) N(4) 2.865 ? . 1_455
H(25) C(14) 3.395 ? . 1_455
H(25) C(15) 2.813 ? . 1_455
H(25) H(13) 2.983 ? . 1_455
H(26) Ni(1) 2.804 ? . 1_455
H(26) S(1) 3.431 ? . 1_455
H(26) S(3) 3.263 ? . 1_455
H(26) N(2) 3.520 ? . 1_455
H(26) N(4) 3.368 ? . 1_455
H(26) C(2) 3.515 ? . 1_455
H(26) C(15) 3.541 ? . 1_455
H(26) H(33) 3.570 ? . 2_557
H(27) S(4) 3.175 ? . 1_455
H(27) O(1) 2.980 ? . 1_445
H(27) C(19) 3.201 ? . 1_455
H(27) H(17) 2.467 ? . 1_455
H(28) O(1) 2.906 ? . 1_445
H(28) C(24) 3.528 ? . 2_557
H(28) C(25) 2.991 ? . 2_557
H(28) C(26) 2.794 ? . 2_557
H(28) C(27) 3.189 ? . 2_557
H(28) H(9) 3.508 ? . 1_545
H(28) H(22) 3.324 ? . 2_557
H(28) H(23) 2.964 ? . 2_557
H(28) H(24) 3.587 ? . 2_557
H(28) H(34) 3.477 ? . 2_557
H(29) C(13) 3.457 ? . 1_545
H(29) C(23) 3.250 ? . 2_557
H(29) C(24) 3.227 ? . 2_557
H(29) H(9) 2.658 ? . 1_545
H(29) H(10) 3.480 ? . 1_545
H(29) H(20) 3.513 ? . 2_557
H(29) H(21) 3.425 ? . 2_557
H(29) H(34) 3.189 ? . 2_557
H(30) N(1) 2.821 ? . 1_545
H(30) C(26) 3.021 ? . 2_657
H(30) C(27) 3.149 ? . 2_657
H(30) H(19) 3.511 ? . 2_657
H(30) H(23) 2.648 ? . 2_657
H(30) H(24) 2.870 ? . 2_657
H(31) O(2) 3.112 ? . 2_657
H(31) N(1) 3.587 ? . 1_545
H(31) C(13) 3.409 ? . 2_657
H(31) C(36) 3.019 ? . 2_647
H(31) C(37) 3.243 ? . 2_647
H(31) H(10) 3.462 ? . 1_545
H(31) H(10) 2.788 ? . 2_657
H(31) H(19) 3.276 ? . 2_657
H(31) H(31) 2.513 ? . 2_647
H(31) H(32) 2.954 ? . 2_647
H(32) O(2) 3.004 ? . 2_657
H(32) N(1) 2.695 ? . 2_657
H(32) C(1) 2.944 ? . 2_657
H(32) C(2) 3.563 ? . 2_657
H(32) H(10) 3.521 ? . 1_545
H(32) H(18) 3.048 ? . 2_657
H(32) H(31) 2.954 ? . 2_647
H(33) S(3) 3.463 ? . 2_657
H(33) N(2) 2.637 ? . 2_657
H(33) C(2) 2.948 ? . 2_657
H(33) C(23) 3.426 ? . 2_557
H(33) C(29) 3.529 ? . 2_557
H(33) C(30) 3.370 ? . 2_557
H(33) H(18) 3.258 ? . 2_657
H(33) H(20) 2.629 ? . 2_557
H(33) H(21) 3.550 ? . 2_557
H(33) H(26) 3.570 ? . 2_557
H(34) C(23) 3.474 ? . 2_557
H(34) C(28) 3.319 ? . 2_557
H(34) C(32) 3.165 ? . 2_557
H(34) C(33) 2.979 ? . 2_557
H(34) H(20) 3.006 ? . 2_557
H(34) H(28) 3.477 ? . 2_557
H(34) H(29) 3.189 ? . 2_557
H(34) H(34) 3.563 ? . 2_557

loop_
_geom_torsion_atom_site_label_1
_geom_torsion_atom_site_label_2
_geom_torsion_atom_site_label_3
_geom_torsion_atom_site_label_4
_geom_torsion
_geom_torsion_publ_flag
_geom_torsion_site_symmetry_1
_geom_torsion_site_symmetry_2
_geom_torsion_site_symmetry_3
_geom_torsion_site_symmetry_4
S(1) Ni(1) S(3) Fe(1) 11.03(2) ? . . . .
S(1) Ni(1) S(3) C(7) 114.17(15) ? . . . .
S(3) Ni(1) S(1) Fe(1) -11.10(2) ? . . . .
S(3) Ni(1) S(1) C(4) -112.75(10) ? . . . .
S(1) Ni(1) S(5) C(8) 179.06(12) ? . . . .
S(5) Ni(1) S(1) Fe(1) 166.99(2) ? . . . .
S(5) Ni(1) S(1) C(4) 65.33(10) ? . . . .
S(3) Ni(1) S(4) C(8) 179.90(12) ? . . . .
S(4) Ni(1) S(3) Fe(1) -168.02(3) ? . . . .
S(4) Ni(1) S(3) C(7) -64.87(15) ? . . . .
S(4) Ni(1) S(5) C(8) -1.78(12) ? . . . .
S(5) Ni(1) S(4) C(8) 1.76(12) ? . . . .
S(1) Fe(1) S(2) C(5) -3.52(14) ? . . . .
S(1) Fe(1) S(2) C(6) 101.76(18) ? . . . .
S(2) Fe(1) S(1) Ni(1) -77.40(3) ? . . . .
S(2) Fe(1) S(1) C(4) 25.01(13) ? . . . .
S(1) Fe(1) S(3) Ni(1) -10.64(2) ? . . . .
S(1) Fe(1) S(3) C(7) -115.65(17) ? . . . .
S(3) Fe(1) S(1) Ni(1) 10.61(2) ? . . . .
S(3) Fe(1) S(1) C(4) 113.02(13) ? . . . .
S(1) Fe(1) C(2) N(2) 46(15) ? . . . .
C(2) Fe(1) S(1) Ni(1) 99.10(10) ? . . . .
C(2) Fe(1) S(1) C(4) -158.49(16) ? . . . .
C(3) Fe(1) S(1) Ni(1) -170.65(9) ? . . . .
C(3) Fe(1) S(1) C(4) -68.25(16) ? . . . .
S(2) Fe(1) S(3) Ni(1) 78.24(2) ? . . . .
S(2) Fe(1) S(3) C(7) -26.78(17) ? . . . .
S(3) Fe(1) S(2) C(5) -86.00(14) ? . . . .
S(3) Fe(1) S(2) C(6) 19.27(18) ? . . . .
C(1) Fe(1) S(2) C(5) -176.40(17) ? . . . .
C(1) Fe(1) S(2) C(6) -71.1(2) ? . . . .
C(3) Fe(1) S(2) C(5) 90.71(17) ? . . . .
C(3) Fe(1) S(2) C(6) -164.0(2) ? . . . .
C(1) Fe(1) S(3) Ni(1) 167.71(8) ? . . . .
C(1) Fe(1) S(3) C(7) 62.69(19) ? . . . .
C(2) Fe(1) S(3) Ni(1) -100.51(8) ? . . . .
C(2) Fe(1) S(3) C(7) 154.48(19) ? . . . .
Ni(1) S(1) C(4) C(5) 47.7(2) ? . . . .
Fe(1) S(1) C(4) C(5) -48.8(2) ? . . . .
Fe(1) S(2) C(5) C(4) -25.1(2) ? . . . .
Fe(1) S(2) C(6) C(7) -5.3(4) ? . . . .
C(5) S(2) C(6) C(7) 103.8(4) ? . . . .
C(6) S(2) C(5) C(4) -133.1(2) ? . . . .
Ni(1) S(3) C(7) C(6) -65.0(4) ? . . . .
Fe(1) S(3) C(7) C(6) 32.1(4) ? . . . .
Ni(1) S(4) C(8) S(5) -2.37(16) ? . . . .
Ni(1) S(4) C(8) N(3) 175.7(3) ? . . . .
Ni(1) S(5) C(8) S(4) 2.37(16) ? . . . .
Ni(1) S(5) C(8) N(3) -175.7(3) ? . . . .
C(16) P(1) C(22) C(23) 100.3(2) ? . . . .
C(16) P(1) C(22) C(27) -76.9(2) ? . . . .
C(22) P(1) C(16) C(17) -177.8(2) ? . . . .
C(22) P(1) C(16) C(21) -1.8(2) ? . . . .
C(16) P(1) C(28) C(29) -45.9(2) ? . . . .
C(16) P(1) C(28) C(33) 134.2(2) ? . . . .
C(28) P(1) C(16) C(17) -58.4(2) ? . . . .
C(28) P(1) C(16) C(21) 117.6(2) ? . . . .
C(16) P(1) C(34) C(35) -13.4(3) ? . . . .
C(16) P(1) C(34) C(39) 168.2(2) ? . . . .
C(34) P(1) C(16) C(17) 62.4(2) ? . . . .
C(34) P(1) C(16) C(21) -121.6(2) ? . . . .
C(22) P(1) C(28) C(29) 72.7(2) ? . . . .
C(22) P(1) C(28) C(33) -107.3(2) ? . . . .
C(28) P(1) C(22) C(23) -16.6(2) ? . . . .
C(28) P(1) C(22) C(27) 166.2(2) ? . . . .
C(22) P(1) C(34) C(35) -134.0(2) ? . . . .
C(22) P(1) C(34) C(39) 47.6(2) ? . . . .
C(34) P(1) C(22) C(23) -137.1(2) ? . . . .
C(34) P(1) C(22) C(27) 45.7(2) ? . . . .
C(28) P(1) C(34) C(35) 105.3(2) ? . . . .
C(28) P(1) C(34) C(39) -73.1(2) ? . . . .
C(34) P(1) C(28) C(29) -168.1(2) ? . . . .
C(34) P(1) C(28) C(33) 11.9(2) ? . . . .
C(8) N(3) C(9) C(10) -86.3(6) ? . . . .
C(9) N(3) C(8) S(4) 175.9(3) ? . . . .
C(9) N(3) C(8) S(5) -6.2(5) ? . . . .
C(8) N(3) C(11) C(12) 101.8(6) ? . . . .
C(11) N(3) C(8) S(4) -13.5(5) ? . . . .
C(11) N(3) C(8) S(5) 164.3(3) ? . . . .
C(9) N(3) C(11) C(12) -87.4(6) ? . . . .
C(11) N(3) C(9) C(10) 103.0(6) ? . . . .
S(1) C(4) C(5) S(2) 50.1(3) ? . . . .
S(2) C(6) C(7) S(3) -18.8(6) ? . . . .
P(1) C(16) C(17) C(18) 177.1(2) ? . . . .
P(1) C(16) C(21) C(20) -176.1(2) ? . . . .
C(17) C(16) C(21) C(20) -0.1(3) ? . . . .
C(21) C(16) C(17) C(18) 1.1(4) ? . . . .
C(16) C(17) C(18) C(19) -1.4(4) ? . . . .
C(17) C(18) C(19) C(20) 0.7(5) ? . . . .
C(18) C(19) C(20) C(21) 0.3(5) ? . . . .
C(19) C(20) C(21) C(16) -0.6(4) ? . . . .
P(1) C(22) C(23) C(24) -177.3(2) ? . . . .
P(1) C(22) C(27) C(26) 176.1(2) ? . . . .
C(23) C(22) C(27) C(26) -1.1(4) ? . . . .
C(27) C(22) C(23) C(24) -0.1(3) ? . . . .
C(22) C(23) C(24) C(25) 1.3(5) ? . . . .
C(23) C(24) C(25) C(26) -1.2(5) ? . . . .
C(24) C(25) C(26) C(27) -0.0(4) ? . . . .
C(25) C(26) C(27) C(22) 1.2(4) ? . . . .
P(1) C(28) C(29) C(30) -179.7(2) ? . . . .
P(1) C(28) C(33) C(32) -179.6(2) ? . . . .
C(29) C(28) C(33) C(32) 0.4(4) ? . . . .
C(33) C(28) C(29) C(30) 0.3(4) ? . . . .
C(28) C(29) C(30) C(31) -1.0(5) ? . . . .
C(29) C(30) C(31) C(32) 1.1(5) ? . . . .
C(30) C(31) C(32) C(33) -0.4(5) ? . . . .
C(31) C(32) C(33) C(28) -0.3(5) ? . . . .
P(1) C(34) C(35) C(36) -178.8(2) ? . . . .
P(1) C(34) C(39) C(38) 177.7(2) ? . . . .
C(35) C(34) C(39) C(38) -0.7(5) ? . . . .
C(39) C(34) C(35) C(36) -0.4(4) ? . . . .
C(34) C(35) C(36) C(37) 1.2(5) ? . . . .
C(35) C(36) C(37) C(38) -0.9(5) ? . . . .
C(36) C(37) C(38) C(39) -0.3(5) ? . . . .
C(37) C(38) C(39) C(34) 1.1(5) ? . . . .
